data_4325174
loop_
_publ_author_name
'Apple Wai-Yi Cheung'
'Larry Tso-Lun Lo'
'Chi-Chiu Ko'
'Shek-Man Yiu'

_publ_section_title
;
 Synthesis, Functionalization, Characterization, and Photophysical Study
 of Carbonyl-Containing Isocyano Rhenium(I) Diimine Complexes
;
_journal_name_full 'Inorganic Chemistry'
_journal_page_first 4798
_journal_page_last 4810
_journal_paper_doi 10.1021/ic102429t
_journal_volume 50
_journal_year 2011
_chemical_formula_sum 'C43 H51 F3 N3 O6 Re S'
_chemical_formula_weight 981.13
_chemical_name_systematic
; 
 ? 
;
_space_group_IT_number 2
_symmetry_cell_setting triclinic
_symmetry_space_group_name_Hall '-P 1'
_symmetry_space_group_name_H-M 'P -1'
_atom_sites_solution_hydrogens geom
_atom_sites_solution_primary direct
_atom_sites_solution_secondary difmap
_audit_creation_method SHELXL-97
_cell_angle_alpha 87.798(2)
_cell_angle_beta 76.286(2)
_cell_angle_gamma 71.859(2)
_cell_formula_units_Z 2
_cell_length_a 10.8108(3)
_cell_length_b 14.2707(4)
_cell_length_c 15.7888(4)
_cell_measurement_reflns_used 14373
_cell_measurement_temperature 133(2)
_cell_measurement_theta_max 71.5529
_cell_measurement_theta_min 3.2615
_cell_volume 2247.14(11)
_computing_cell_refinement 'CrysAlisPro, Oxford Diffraction Ltd'
_computing_data_collection 'CrysAlisPro, Oxford Diffraction Ltd'
_computing_data_reduction 'CrysAlisPro, Oxford Diffraction Ltd'
_computing_molecular_graphics Ortep-3
_computing_publication_material Wingx
_computing_structure_refinement 'SHELXL-97 (Sheldrick, 1997)'
_computing_structure_solution 'SHELXS-97 (Sheldrick, 1990)'
_diffrn_ambient_temperature 133(2)
_diffrn_detector_area_resol_mean 16.1270
_diffrn_measured_fraction_theta_full 0.995
_diffrn_measured_fraction_theta_max 0.995
_diffrn_measurement_device_type 'Xcalibur, Sapphire3, Gemini ultra'
_diffrn_measurement_method '\w scans'
_diffrn_radiation_monochromator mirror
_diffrn_radiation_source 'Enhance Ultra (Cu) X-ray Source'
_diffrn_radiation_type CuK\a
_diffrn_radiation_wavelength 1.54180
_diffrn_reflns_av_R_equivalents 0.0164
_diffrn_reflns_av_sigmaI/netI 0.0190
_diffrn_reflns_limit_h_max 12
_diffrn_reflns_limit_h_min -12
_diffrn_reflns_limit_k_max 17
_diffrn_reflns_limit_k_min -11
_diffrn_reflns_limit_l_max 18
_diffrn_reflns_limit_l_min -18
_diffrn_reflns_number 15465
_diffrn_reflns_theta_full 66.98
_diffrn_reflns_theta_max 66.98
_diffrn_reflns_theta_min 3.26
_exptl_absorpt_coefficient_mu 6.222
_exptl_absorpt_correction_T_max 1.00000
_exptl_absorpt_correction_T_min 0.74720
_exptl_absorpt_correction_type multi-scan
_exptl_absorpt_process_details 'CrysAlisPro, Oxford Diffraction Ltd'
_exptl_crystal_colour colourless
_exptl_crystal_density_diffrn 1.450
_exptl_crystal_description rectangle
_exptl_crystal_F_000 992
_exptl_crystal_size_max 0.30
_exptl_crystal_size_mid 0.10
_exptl_crystal_size_min 0.10
_refine_diff_density_max 0.861
_refine_diff_density_min -0.548
_refine_diff_density_rms 0.060
_refine_ls_extinction_method none
_refine_ls_goodness_of_fit_ref 1.074
_refine_ls_hydrogen_treatment constr
_refine_ls_matrix_type full
_refine_ls_number_parameters 526
_refine_ls_number_reflns 7943
_refine_ls_number_restraints 0
_refine_ls_restrained_S_all 1.074
_refine_ls_R_factor_all 0.0196
_refine_ls_R_factor_gt 0.0184
_refine_ls_shift/su_max 0.005
_refine_ls_shift/su_mean 0.000
_refine_ls_structure_factor_coef Fsqd
_refine_ls_weighting_details 'calc w=1/[\s^2^(Fo^2^)+(0.0242P)^2^+1.3612P] where P=(Fo^2^+2Fc^2^)/3'
_refine_ls_weighting_scheme calc
_refine_ls_wR_factor_gt 0.0457
_refine_ls_wR_factor_ref 0.0461
_reflns_number_gt 7589
_reflns_number_total 7943
_reflns_threshold_expression >2sigma(I)
_cod_data_source_file ic102429t_si_008.cif
_cod_data_source_block fac-[Re(CO)3(CNC6H3-[(iPr)2-2,6])3]OTf
_cod_original_cell_volume 2247.15(10)
_cod_database_code 4325174

loop_
_symmetry_equiv_pos_as_xyz
'x, y, z'
'-x, -y, -z'

loop_
_atom_site_label
_atom_site_type_symbol
_atom_site_fract_x
_atom_site_fract_y
_atom_site_fract_z
_atom_site_U_iso_or_equiv
_atom_site_adp_type
_atom_site_occupancy
_atom_site_symmetry_multiplicity
_atom_site_calc_flag
_atom_site_refinement_flags
Re1 Re 0.454031(8) 0.185278(6) 0.628589(5) 0.01613(4) Uani 1 1 d .
S1 S 0.23250(6) 0.54955(5) 0.75518(4) 0.03475(13) Uani 1 1 d .
F1 F 0.2464(2) 0.58803(17) 0.91296(12) 0.0704(6) Uani 1 1 d .
F2 F 0.2354(2) 0.70995(14) 0.83002(15) 0.0703(6) Uani 1 1 d .
F3 F 0.4179(2) 0.59110(19) 0.81379(16) 0.0747(6) Uani 1 1 d .
O1 O 0.35867(17) 0.01763(13) 0.57368(11) 0.0337(4) Uani 1 1 d .
O2 O 0.18351(16) 0.34649(13) 0.62230(12) 0.0360(4) Uani 1 1 d .
O3 O 0.58270(17) 0.21151(14) 0.43389(11) 0.0363(4) Uani 1 1 d .
O4 O 0.08923(18) 0.58378(15) 0.78346(13) 0.0429(4) Uani 1 1 d .
O5 O 0.2937(2) 0.44704(16) 0.76891(16) 0.0558(6) Uani 1 1 d .
O6 O 0.2844(2) 0.5855(2) 0.67231(14) 0.0618(6) Uani 1 1 d .
N1 N 0.59467(18) 0.33692(13) 0.67990(12) 0.0228(4) Uani 1 1 d .
N2 N 0.33630(19) 0.15583(14) 0.83198(12) 0.0253(4) Uani 1 1 d .
N3 N 0.72536(18) 0.02482(14) 0.65593(12) 0.0233(4) Uani 1 1 d .
C1 C 0.3910(2) 0.07994(16) 0.59479(14) 0.0225(4) Uani 1 1 d .
C2 C 0.2824(2) 0.28967(16) 0.62436(14) 0.0230(4) Uani 1 1 d .
C3 C 0.5355(2) 0.20189(16) 0.50438(14) 0.0231(4) Uani 1 1 d .
C4 C 0.5362(2) 0.28861(15) 0.66240(13) 0.0211(4) Uani 1 1 d .
C5 C 0.3768(2) 0.16882(15) 0.75941(13) 0.0203(4) Uani 1 1 d .
C6 C 0.6290(2) 0.08095(16) 0.64340(13) 0.0212(4) Uani 1 1 d .
C7 C 0.6727(2) 0.38454(16) 0.70975(15) 0.0246(4) Uani 1 1 d .
C8 C 0.6671(2) 0.38291(17) 0.79918(16) 0.0296(5) Uani 1 1 d .
C9 C 0.7510(3) 0.42559(19) 0.82685(18) 0.0370(6) Uani 1 1 d .
H9 H 0.7508 0.4266 0.8870 0.044 Uiso 1 1 calc R
C10 C 0.8349(3) 0.4667(2) 0.7678(2) 0.0406(6) Uani 1 1 d .
H10 H 0.8926 0.4942 0.7880 0.049 Uiso 1 1 calc R
C11 C 0.8358(3) 0.46815(18) 0.68023(18) 0.0345(5) Uani 1 1 d .
H11 H 0.8936 0.4971 0.6410 0.041 Uiso 1 1 calc R
C12 C 0.7524(2) 0.42759(17) 0.64846(16) 0.0270(5) Uani 1 1 d .
C13 C 0.5746(3) 0.33446(19) 0.85972(16) 0.0332(5) Uani 1 1 d .
H13 H 0.4921 0.3478 0.8371 0.040 Uiso 1 1 calc R
C14 C 0.5305(3) 0.3752(2) 0.95325(19) 0.0495(7) Uani 1 1 d .
H14A H 0.6087 0.3603 0.9786 0.074 Uiso 1 1 calc R
H14B H 0.4659 0.3447 0.9874 0.074 Uiso 1 1 calc R
H14C H 0.4885 0.4468 0.9542 0.074 Uiso 1 1 calc R
C15 C 0.6386(3) 0.2223(2) 0.85770(17) 0.0389(6) Uani 1 1 d .
H15A H 0.6634 0.1962 0.7974 0.058 Uiso 1 1 calc R
H15B H 0.5745 0.1926 0.8935 0.058 Uiso 1 1 calc R
H15C H 0.7189 0.2065 0.8809 0.058 Uiso 1 1 calc R
C16 C 0.7426(2) 0.43513(18) 0.55388(16) 0.0303(5) Uani 1 1 d .
H16 H 0.7166 0.3776 0.5389 0.036 Uiso 1 1 calc R
C17 C 0.6315(3) 0.5292(2) 0.54396(18) 0.0402(6) Uani 1 1 d .
H17A H 0.5471 0.5290 0.5839 0.060 Uiso 1 1 calc R
H17B H 0.6213 0.5321 0.4838 0.060 Uiso 1 1 calc R
H17C H 0.6550 0.5869 0.5578 0.060 Uiso 1 1 calc R
C18 C 0.8739(3) 0.4323(2) 0.48995(19) 0.0410(6) Uani 1 1 d .
H18A H 0.8936 0.4938 0.4965 0.061 Uiso 1 1 calc R
H18B H 0.8659 0.4250 0.4302 0.061 Uiso 1 1 calc R
H18C H 0.9465 0.3763 0.5021 0.061 Uiso 1 1 calc R
C19 C 0.2820(2) 0.13465(18) 0.91763(14) 0.0278(5) Uani 1 1 d .
C20 C 0.2033(2) 0.21415(18) 0.97592(15) 0.0285(5) Uani 1 1 d .
C21 C 0.1452(3) 0.1905(2) 1.05927(16) 0.0392(6) Uani 1 1 d .
H21 H 0.0899 0.2417 1.1010 0.047 Uiso 1 1 calc R
C22 C 0.1676(4) 0.0931(2) 1.08145(17) 0.0513(8) Uani 1 1 d .
H22 H 0.1265 0.0783 1.1383 0.062 Uiso 1 1 calc R
C23 C 0.2490(4) 0.0164(2) 1.02250(18) 0.0499(8) Uani 1 1 d .
H23 H 0.2639 -0.0498 1.0400 0.060 Uiso 1 1 calc R
C24 C 0.3089(3) 0.03524(19) 0.93820(16) 0.0376(6) Uani 1 1 d .
C25 C 0.1803(2) 0.31875(18) 0.94665(15) 0.0307(5) Uani 1 1 d .
H25 H 0.2635 0.3210 0.9035 0.037 Uiso 1 1 calc R
C26 C 0.0659(3) 0.3473(2) 0.8999(2) 0.0455(7) Uani 1 1 d .
H26A H 0.0863 0.3000 0.8513 0.068 Uiso 1 1 calc R
H26B H 0.0554 0.4136 0.8775 0.068 Uiso 1 1 calc R
H26C H -0.0175 0.3467 0.9410 0.068 Uiso 1 1 calc R
C27 C 0.1542(3) 0.3925(2) 1.02181(19) 0.0438(7) Uani 1 1 d .
H27A H 0.0672 0.3982 1.0614 0.066 Uiso 1 1 calc R
H27B H 0.1539 0.4571 0.9983 0.066 Uiso 1 1 calc R
H27C H 0.2249 0.3693 1.0537 0.066 Uiso 1 1 calc R
C28 C 0.3945(3) -0.0462(2) 0.87019(18) 0.0472(7) Uani 1 1 d .
H28 H 0.4668 -0.0224 0.8334 0.057 Uiso 1 1 calc R
C29 C 0.3112(4) -0.0634(3) 0.8106(2) 0.0660(10) Uani 1 1 d .
H29A H 0.2402 -0.0882 0.8445 0.099 Uiso 1 1 calc R
H29B H 0.3687 -0.1120 0.7641 0.099 Uiso 1 1 calc R
H29C H 0.2710 -0.0012 0.7848 0.099 Uiso 1 1 calc R
C30 C 0.4621(5) -0.1417(2) 0.9089(2) 0.0740(13) Uani 1 1 d .
H30A H 0.5129 -0.1286 0.9483 0.111 Uiso 1 1 calc R
H30B H 0.5231 -0.1884 0.8620 0.111 Uiso 1 1 calc R
H30C H 0.3940 -0.1701 0.9415 0.111 Uiso 1 1 calc R
C31 C 0.8500(2) -0.03676(17) 0.66667(13) 0.0229(4) Uani 1 1 d .
C32 C 0.8664(2) -0.13744(17) 0.67861(14) 0.0235(4) Uani 1 1 d .
C33 C 0.9928(2) -0.19643(17) 0.68537(15) 0.0275(5) Uani 1 1 d .
H33 H 1.0091 -0.2652 0.6932 0.033 Uiso 1 1 calc R
C34 C 1.0955(2) -0.15605(19) 0.68082(16) 0.0332(5) Uani 1 1 d .
H34 H 1.1816 -0.1978 0.6845 0.040 Uiso 1 1 calc R
C35 C 1.0742(2) -0.05598(19) 0.67103(16) 0.0318(5) Uani 1 1 d .
H35 H 1.1458 -0.0300 0.6688 0.038 Uiso 1 1 calc R
C36 C 0.9498(2) 0.00758(17) 0.66433(14) 0.0261(5) Uani 1 1 d .
C37 C 0.7519(2) -0.17894(17) 0.68192(16) 0.0286(5) Uani 1 1 d .
H37 H 0.6671 -0.1287 0.7132 0.034 Uiso 1 1 calc R
C38 C 0.7662(3) -0.2739(2) 0.7312(2) 0.0443(7) Uani 1 1 d .
H38A H 0.8473 -0.3251 0.7010 0.066 Uiso 1 1 calc R
H38B H 0.6878 -0.2955 0.7339 0.066 Uiso 1 1 calc R
H38C H 0.7727 -0.2622 0.7906 0.066 Uiso 1 1 calc R
C39 C 0.7388(3) -0.1949(3) 0.5901(2) 0.0553(8) Uani 1 1 d .
H39A H 0.7264 -0.1326 0.5599 0.083 Uiso 1 1 calc R
H39B H 0.6614 -0.2179 0.5933 0.083 Uiso 1 1 calc R
H39C H 0.8203 -0.2444 0.5581 0.083 Uiso 1 1 calc R
C40 C 0.9249(2) 0.11717(18) 0.65161(17) 0.0327(5) Uani 1 1 d .
H40 H 0.8272 0.1508 0.6762 0.039 Uiso 1 1 calc R
C41 C 1.0016(3) 0.1615(2) 0.7004(3) 0.0574(9) Uani 1 1 d .
H41A H 0.9846 0.1437 0.7616 0.086 Uiso 1 1 calc R
H41B H 0.9715 0.2335 0.6970 0.086 Uiso 1 1 calc R
H41C H 1.0978 0.1358 0.6736 0.086 Uiso 1 1 calc R
C42 C 0.9541(5) 0.1371(2) 0.5546(2) 0.0744(13) Uani 1 1 d .
H42A H 1.0483 0.1023 0.5276 0.112 Uiso 1 1 calc R
H42B H 0.9364 0.2082 0.5468 0.112 Uiso 1 1 calc R
H42C H 0.8965 0.1137 0.5269 0.112 Uiso 1 1 calc R
C43 C 0.2857(3) 0.6125(2) 0.83095(19) 0.0435(6) Uani 1 1 d .

loop_
_atom_site_aniso_label
_atom_site_aniso_U_11
_atom_site_aniso_U_22
_atom_site_aniso_U_33
_atom_site_aniso_U_23
_atom_site_aniso_U_13
_atom_site_aniso_U_12
Re1 0.01502(5) 0.01599(5) 0.01710(5) -0.00076(3) -0.00408(3) -0.00407(3)
S1 0.0270(3) 0.0374(3) 0.0343(3) -0.0012(2) -0.0082(2) -0.0013(2)
F1 0.1042(17) 0.0789(14) 0.0401(10) 0.0106(9) -0.0305(10) -0.0365(13)
F2 0.1000(16) 0.0373(10) 0.0821(14) 0.0038(9) -0.0450(13) -0.0162(10)
F3 0.0532(12) 0.0906(16) 0.0923(16) 0.0004(13) -0.0359(11) -0.0251(11)
O1 0.0333(9) 0.0319(9) 0.0387(9) -0.0100(7) -0.0016(7) -0.0180(7)
O2 0.0217(8) 0.0322(9) 0.0482(10) 0.0058(8) -0.0111(7) 0.0015(7)
O3 0.0348(9) 0.0458(11) 0.0252(9) 0.0044(7) 0.0009(7) -0.0146(8)
O4 0.0294(9) 0.0416(11) 0.0513(11) 0.0059(9) -0.0099(8) -0.0024(8)
O5 0.0462(12) 0.0411(12) 0.0741(15) -0.0098(11) -0.0237(11) 0.0032(9)
O6 0.0551(13) 0.100(2) 0.0329(11) 0.0031(11) -0.0060(9) -0.0308(13)
N1 0.0241(9) 0.0196(9) 0.0266(9) 0.0004(7) -0.0081(7) -0.0078(8)
N2 0.0286(10) 0.0223(9) 0.0223(10) -0.0011(7) -0.0062(8) -0.0040(8)
N3 0.0213(9) 0.0225(9) 0.0228(9) -0.0012(7) -0.0057(7) -0.0017(8)
C1 0.0197(10) 0.0246(11) 0.0211(10) -0.0017(8) -0.0025(8) -0.0052(9)
C2 0.0235(11) 0.0239(11) 0.0227(10) 0.0022(8) -0.0052(8) -0.0092(9)
C3 0.0194(10) 0.0242(11) 0.0245(12) 0.0000(8) -0.0047(9) -0.0055(8)
C4 0.0206(10) 0.0203(10) 0.0211(10) -0.0003(8) -0.0063(8) -0.0034(9)
C5 0.0216(10) 0.0154(9) 0.0218(11) -0.0023(8) -0.0062(8) -0.0015(8)
C6 0.0217(11) 0.0211(10) 0.0205(10) -0.0017(8) -0.0043(8) -0.0066(9)
C7 0.0264(11) 0.0177(10) 0.0332(12) -0.0004(9) -0.0145(9) -0.0061(9)
C8 0.0337(12) 0.0238(11) 0.0334(12) 0.0004(9) -0.0154(10) -0.0064(10)
C9 0.0474(15) 0.0335(13) 0.0393(14) 0.0022(11) -0.0276(12) -0.0127(12)
C10 0.0468(15) 0.0320(13) 0.0576(17) 0.0039(12) -0.0327(13) -0.0178(12)
C11 0.0364(13) 0.0287(12) 0.0488(15) 0.0070(11) -0.0203(11) -0.0178(11)
C12 0.0291(12) 0.0211(11) 0.0361(12) 0.0028(9) -0.0143(10) -0.0105(9)
C13 0.0346(13) 0.0365(13) 0.0296(12) 0.0004(10) -0.0116(10) -0.0097(11)
C14 0.0593(19) 0.0496(17) 0.0349(15) -0.0052(13) -0.0110(13) -0.0097(15)
C15 0.0439(15) 0.0367(14) 0.0336(13) 0.0074(11) -0.0067(11) -0.0113(12)
C16 0.0330(12) 0.0315(12) 0.0329(12) 0.0044(10) -0.0106(10) -0.0174(10)
C17 0.0312(13) 0.0549(17) 0.0362(14) 0.0097(12) -0.0144(11) -0.0116(12)
C18 0.0333(13) 0.0462(16) 0.0420(15) 0.0085(12) -0.0071(11) -0.0127(12)
C19 0.0357(12) 0.0291(12) 0.0158(10) 0.0018(9) -0.0055(9) -0.0065(10)
C20 0.0297(12) 0.0302(12) 0.0226(11) -0.0012(9) -0.0054(9) -0.0054(10)
C21 0.0477(15) 0.0393(14) 0.0230(12) -0.0048(10) -0.0002(11) -0.0084(12)
C22 0.076(2) 0.0487(17) 0.0196(12) 0.0049(11) 0.0027(13) -0.0170(16)
C23 0.079(2) 0.0322(14) 0.0284(13) 0.0083(11) -0.0041(14) -0.0110(14)
C24 0.0524(16) 0.0303(13) 0.0247(12) 0.0022(10) -0.0065(11) -0.0074(12)
C25 0.0313(12) 0.0279(12) 0.0274(12) -0.0040(9) -0.0024(9) -0.0044(10)
C26 0.0442(16) 0.0360(15) 0.0511(17) 0.0033(12) -0.0179(13) -0.0006(12)
C27 0.0490(16) 0.0343(14) 0.0412(15) -0.0123(12) 0.0015(12) -0.0107(12)
C28 0.071(2) 0.0287(13) 0.0287(13) 0.0014(11) -0.0016(13) -0.0050(13)
C29 0.108(3) 0.0430(18) 0.0472(18) -0.0065(14) -0.0174(19) -0.0236(19)
C30 0.106(3) 0.0383(17) 0.0430(18) 0.0035(14) 0.0052(19) 0.0091(19)
C31 0.0171(10) 0.0271(11) 0.0194(10) 0.0007(8) -0.0037(8) 0.0001(8)
C32 0.0219(10) 0.0261(11) 0.0184(10) -0.0009(8) -0.0030(8) -0.0029(9)
C33 0.0256(11) 0.0267(11) 0.0250(11) 0.0025(9) -0.0052(9) -0.0018(9)
C34 0.0172(10) 0.0397(14) 0.0360(13) 0.0064(11) -0.0066(9) 0.0002(10)
C35 0.0206(11) 0.0376(13) 0.0369(13) 0.0036(10) -0.0061(9) -0.0091(10)
C36 0.0232(11) 0.0287(12) 0.0225(11) 0.0010(9) -0.0017(8) -0.0055(9)
C37 0.0230(11) 0.0274(12) 0.0335(12) -0.0018(9) -0.0075(9) -0.0044(9)
C38 0.0423(15) 0.0326(14) 0.0633(19) 0.0096(13) -0.0183(13) -0.0159(12)
C39 0.0547(19) 0.078(2) 0.0482(18) -0.0026(16) -0.0237(15) -0.0328(17)
C40 0.0272(12) 0.0277(12) 0.0377(13) -0.0004(10) 0.0004(10) -0.0066(10)
C41 0.0339(15) 0.0379(16) 0.102(3) -0.0127(17) -0.0146(16) -0.0128(12)
C42 0.119(3) 0.0342(17) 0.0450(19) 0.0104(14) 0.015(2) -0.0160(19)
C43 0.0493(16) 0.0394(15) 0.0439(16) 0.0065(12) -0.0212(13) -0.0098(13)

loop_
_atom_type_symbol
_atom_type_description
_atom_type_scat_dispersion_real
_atom_type_scat_dispersion_imag
_atom_type_scat_source
C C 0.0181 0.0091 'International Tables Vol C Tables 4.2.6.8 and 6.1.1.4'
N N 0.0311 0.0180 'International Tables Vol C Tables 4.2.6.8 and 6.1.1.4'
O O 0.0492 0.0322 'International Tables Vol C Tables 4.2.6.8 and 6.1.1.4'
F F 0.0727 0.0534 'International Tables Vol C Tables 4.2.6.8 and 6.1.1.4'
S S 0.3331 0.5567 'International Tables Vol C Tables 4.2.6.8 and 6.1.1.4'
Re Re -5.2083 5.8923 'International Tables Vol C Tables 4.2.6.8 and 6.1.1.4'
H H 0.0000 0.0000 'International Tables Vol C Tables 4.2.6.8 and 6.1.1.4'

loop_
_geom_angle_atom_site_label_1
_geom_angle_atom_site_label_2
_geom_angle_atom_site_label_3
_geom_angle
C1 Re1 C3 90.85(9)
C1 Re1 C2 92.44(9)
C3 Re1 C2 92.05(9)
C1 Re1 C6 90.07(8)
C3 Re1 C6 91.83(8)
C2 Re1 C6 175.35(8)
C1 Re1 C5 91.15(8)
C3 Re1 C5 177.39(8)
C2 Re1 C5 89.53(8)
C6 Re1 C5 86.50(8)
C1 Re1 C4 175.39(8)
C3 Re1 C4 87.98(9)
C2 Re1 C4 92.06(8)
C6 Re1 C4 85.52(8)
C5 Re1 C4 89.90(8)
O4 S1 O5 114.88(13)
O4 S1 O6 114.05(13)
O5 S1 O6 116.15(16)
O4 S1 C43 103.41(13)
O5 S1 C43 103.16(13)
O6 S1 C43 102.71(14)
C4 N1 C7 171.3(2)
C5 N2 C19 175.1(2)
C6 N3 C31 173.9(2)
O1 C1 Re1 177.78(19)
O2 C2 Re1 177.92(19)
O3 C3 Re1 179.4(2)
N1 C4 Re1 172.29(18)
N2 C5 Re1 177.39(18)
N3 C6 Re1 176.46(18)
C12 C7 C8 124.8(2)
C12 C7 N1 118.1(2)
C8 C7 N1 117.1(2)
C9 C8 C7 116.2(2)
C9 C8 C13 123.9(2)
C7 C8 C13 119.9(2)
C10 C9 C8 120.9(2)
C10 C9 H9 119.5
C8 C9 H9 119.5
C11 C10 C9 121.0(2)
C11 C10 H10 119.5
C9 C10 H10 119.5
C10 C11 C12 120.8(2)
C10 C11 H11 119.6
C12 C11 H11 119.6
C7 C12 C11 116.2(2)
C7 C12 C16 121.5(2)
C11 C12 C16 122.2(2)
C14 C13 C8 113.8(2)
C14 C13 C15 109.9(2)
C8 C13 C15 111.1(2)
C14 C13 H13 107.2
C8 C13 H13 107.2
C15 C13 H13 107.2
C13 C14 H14A 109.5
C13 C14 H14B 109.5
H14A C14 H14B 109.5
C13 C14 H14C 109.5
H14A C14 H14C 109.5
H14B C14 H14C 109.5
C13 C15 H15A 109.5
C13 C15 H15B 109.5
H15A C15 H15B 109.5
C13 C15 H15C 109.5
H15A C15 H15C 109.5
H15B C15 H15C 109.5
C12 C16 C18 113.5(2)
C12 C16 C17 109.4(2)
C18 C16 C17 110.3(2)
C12 C16 H16 107.8
C18 C16 H16 107.8
C17 C16 H16 107.8
C16 C17 H17A 109.5
C16 C17 H17B 109.5
H17A C17 H17B 109.5
C16 C17 H17C 109.5
H17A C17 H17C 109.5
H17B C17 H17C 109.5
C16 C18 H18A 109.5
C16 C18 H18B 109.5
H18A C18 H18B 109.5
C16 C18 H18C 109.5
H18A C18 H18C 109.5
H18B C18 H18C 109.5
C24 C19 C20 124.8(2)
C24 C19 N2 117.3(2)
C20 C19 N2 117.9(2)
C21 C20 C19 116.5(2)
C21 C20 C25 123.1(2)
C19 C20 C25 120.4(2)
C22 C21 C20 120.3(2)
C22 C21 H21 119.8
C20 C21 H21 119.8
C21 C22 C23 121.4(2)
C21 C22 H22 119.3
C23 C22 H22 119.3
C22 C23 C24 120.9(3)
C22 C23 H23 119.5
C24 C23 H23 119.5
C23 C24 C19 116.0(2)
C23 C24 C28 122.9(2)
C19 C24 C28 121.0(2)
C20 C25 C26 109.8(2)
C20 C25 C27 112.7(2)
C26 C25 C27 111.3(2)
C20 C25 H25 107.6
C26 C25 H25 107.6
C27 C25 H25 107.6
C25 C26 H26A 109.5
C25 C26 H26B 109.5
H26A C26 H26B 109.5
C25 C26 H26C 109.5
H26A C26 H26C 109.5
H26B C26 H26C 109.5
C25 C27 H27A 109.5
C25 C27 H27B 109.5
H27A C27 H27B 109.5
C25 C27 H27C 109.5
H27A C27 H27C 109.5
H27B C27 H27C 109.5
C30 C28 C29 110.9(3)
C30 C28 C24 113.6(2)
C29 C28 C24 110.0(3)
C30 C28 H28 107.3
C29 C28 H28 107.3
C24 C28 H28 107.3
C28 C29 H29A 109.5
C28 C29 H29B 109.5
H29A C29 H29B 109.5
C28 C29 H29C 109.5
H29A C29 H29C 109.5
H29B C29 H29C 109.5
C28 C30 H30A 109.5
C28 C30 H30B 109.5
H30A C30 H30B 109.5
C28 C30 H30C 109.5
H30A C30 H30C 109.5
H30B C30 H30C 109.5
C32 C31 C36 124.7(2)
C32 C31 N3 118.2(2)
C36 C31 N3 117.1(2)
C33 C32 C31 116.4(2)
C33 C32 C37 122.4(2)
C31 C32 C37 121.1(2)
C34 C33 C32 120.8(2)
C34 C33 H33 119.6
C32 C33 H33 119.6
C35 C34 C33 120.9(2)
C35 C34 H34 119.5
C33 C34 H34 119.5
C34 C35 C36 121.3(2)
C34 C35 H35 119.3
C36 C35 H35 119.3
C35 C36 C31 115.8(2)
C35 C36 C40 122.3(2)
C31 C36 C40 121.9(2)
C32 C37 C38 112.9(2)
C32 C37 C39 110.3(2)
C38 C37 C39 110.4(2)
C32 C37 H37 107.7
C38 C37 H37 107.7
C39 C37 H37 107.7
C37 C38 H38A 109.5
C37 C38 H38B 109.5
H38A C38 H38B 109.5
C37 C38 H38C 109.5
H38A C38 H38C 109.5
H38B C38 H38C 109.5
C37 C39 H39A 109.5
C37 C39 H39B 109.5
H39A C39 H39B 109.5
C37 C39 H39C 109.5
H39A C39 H39C 109.5
H39B C39 H39C 109.5
C36 C40 C42 109.9(2)
C36 C40 C41 113.2(2)
C42 C40 C41 112.0(3)
C36 C40 H40 107.1
C42 C40 H40 107.1
C41 C40 H40 107.1
C40 C41 H41A 109.5
C40 C41 H41B 109.5
H41A C41 H41B 109.5
C40 C41 H41C 109.5
H41A C41 H41C 109.5
H41B C41 H41C 109.5
C40 C42 H42A 109.5
C40 C42 H42B 109.5
H42A C42 H42B 109.5
C40 C42 H42C 109.5
H42A C42 H42C 109.5
H42B C42 H42C 109.5
F2 C43 F3 106.9(3)
F2 C43 F1 106.2(3)
F3 C43 F1 106.8(2)
F2 C43 S1 112.5(2)
F3 C43 S1 112.3(2)
F1 C43 S1 111.7(2)

loop_
_geom_bond_atom_site_label_1
_geom_bond_atom_site_label_2
_geom_bond_distance
Re1 C1 1.970(2)
Re1 C3 1.988(2)
Re1 C2 1.999(2)
Re1 C6 2.068(2)
Re1 C5 2.070(2)
Re1 C4 2.085(2)
S1 O4 1.4334(19)
S1 O5 1.437(2)
S1 O6 1.438(2)
S1 C43 1.816(3)
F1 C43 1.333(4)
F2 C43 1.327(3)
F3 C43 1.327(4)
O1 C1 1.138(3)
O2 C2 1.129(3)
O3 C3 1.132(3)
N1 C4 1.149(3)
N1 C7 1.402(3)
N2 C5 1.156(3)
N2 C19 1.403(3)
N3 C6 1.154(3)
N3 C31 1.406(3)
C7 C12 1.395(3)
C7 C8 1.398(3)
C8 C9 1.392(3)
C8 C13 1.522(4)
C9 C10 1.386(4)
C9 H9 0.9500
C10 C11 1.380(4)
C10 H10 0.9500
C11 C12 1.400(3)
C11 H11 0.9500
C12 C16 1.519(3)
C13 C14 1.518(4)
C13 C15 1.531(4)
C13 H13 1.0000
C14 H14A 0.9800
C14 H14B 0.9800
C14 H14C 0.9800
C15 H15A 0.9800
C15 H15B 0.9800
C15 H15C 0.9800
C16 C18 1.524(3)
C16 C17 1.529(4)
C16 H16 1.0000
C17 H17A 0.9800
C17 H17B 0.9800
C17 H17C 0.9800
C18 H18A 0.9800
C18 H18B 0.9800
C18 H18C 0.9800
C19 C24 1.398(4)
C19 C20 1.402(3)
C20 C21 1.395(3)
C20 C25 1.508(3)
C21 C22 1.381(4)
C21 H21 0.9500
C22 C23 1.389(4)
C22 H22 0.9500
C23 C24 1.391(4)
C23 H23 0.9500
C24 C28 1.522(4)
C25 C26 1.529(4)
C25 C27 1.532(3)
C25 H25 1.0000
C26 H26A 0.9800
C26 H26B 0.9800
C26 H26C 0.9800
C27 H27A 0.9800
C27 H27B 0.9800
C27 H27C 0.9800
C28 C30 1.515(4)
C28 C29 1.521(5)
C28 H28 1.0000
C29 H29A 0.9800
C29 H29B 0.9800
C29 H29C 0.9800
C30 H30A 0.9800
C30 H30B 0.9800
C30 H30C 0.9800
C31 C32 1.403(3)
C31 C36 1.403(3)
C32 C33 1.390(3)
C32 C37 1.520(3)
C33 C34 1.388(4)
C33 H33 0.9500
C34 C35 1.383(4)
C34 H34 0.9500
C35 C36 1.394(3)
C35 H35 0.9500
C36 C40 1.516(3)
C37 C38 1.520(3)
C37 C39 1.521(4)
C37 H37 1.0000
C38 H38A 0.9800
C38 H38B 0.9800
C38 H38C 0.9800
C39 H39A 0.9800
C39 H39B 0.9800
C39 H39C 0.9800
C40 C42 1.523(4)
C40 C41 1.533(4)
C40 H40 1.0000
C41 H41A 0.9800
C41 H41B 0.9800
C41 H41C 0.9800
C42 H42A 0.9800
C42 H42B 0.9800
C42 H42C 0.9800
